data_4067879
loop_
_publ_author_name
'Kuan, Seah Ling'
'Leong, Weng Kee'
'Webster, Richard D.'
'Goh, Lai Yoong'

_publ_section_title
;
 Mixed-Sandwich Cp*Cr Complexes Containing Poly(methimazolyl)borates (Cp*
 = C5Me5): Syntheses and Structural and Electrochemical Studies
;
_journal_issue 1
_journal_name_full Organometallics
_journal_page_first 273
_journal_paper_doi 10.1021/om2008666
_journal_volume 31
_journal_year 2012
_chemical_formula_sum 'C23 H32 B Cr F6 N7 P S2'
_chemical_formula_weight 678.46
_chemical_name_systematic
; 
 ? 
;
_space_group_IT_number 14
_symmetry_cell_setting monoclinic
_symmetry_space_group_name_Hall '-P 2ybc'
_symmetry_space_group_name_H-M 'P 1 21/c 1'
_atom_sites_solution_hydrogens geom
_atom_sites_solution_primary direct
_atom_sites_solution_secondary difmap
_audit_creation_method SHELXL-97
_cell_angle_alpha 90.00
_cell_angle_beta 96.3050(10)
_cell_angle_gamma 90.00
_cell_formula_units_Z 4
_cell_length_a 12.4508(6)
_cell_length_b 8.9491(4)
_cell_length_c 27.4984(13)
_cell_measurement_reflns_used 6952
_cell_measurement_temperature 223(2)
_cell_measurement_theta_max 28.79
_cell_measurement_theta_min 2.39
_cell_volume 3045.4(2)
_computing_cell_refinement 'Bruker SMART'
_computing_data_collection 'Bruker SMART'
_computing_data_reduction 'Bruker SAINT'
_computing_molecular_graphics 'Bruker SHELXTL'
_computing_publication_material 'Bruker SHELXTL'
_computing_structure_refinement 'SHELXL-97 (Sheldrick, 1997)'
_computing_structure_solution 'SHELXS-97 (Sheldrick, 1990)'
_diffrn_ambient_temperature 223(2)
_diffrn_measured_fraction_theta_full 0.940
_diffrn_measured_fraction_theta_max 0.940
_diffrn_measurement_device_type 'CCD area detector'
_diffrn_measurement_method 'phi and omega scans'
_diffrn_radiation_monochromator graphite
_diffrn_radiation_source 'fine-focus sealed tube'
_diffrn_radiation_type MoK\a
_diffrn_radiation_wavelength 0.71073
_diffrn_reflns_av_R_equivalents 0.0299
_diffrn_reflns_av_sigmaI/netI 0.0337
_diffrn_reflns_limit_h_max 16
_diffrn_reflns_limit_h_min -17
_diffrn_reflns_limit_k_max 12
_diffrn_reflns_limit_k_min 0
_diffrn_reflns_limit_l_max 39
_diffrn_reflns_limit_l_min 0
_diffrn_reflns_number 27495
_diffrn_reflns_theta_full 30.50
_diffrn_reflns_theta_max 30.50
_diffrn_reflns_theta_min 2.10
_exptl_absorpt_coefficient_mu 0.629
_exptl_absorpt_correction_T_max 0.8845
_exptl_absorpt_correction_T_min 0.7869
_exptl_absorpt_correction_type multi-scan
_exptl_absorpt_process_details sadabs
_exptl_crystal_colour blue
_exptl_crystal_density_diffrn 1.480
_exptl_crystal_density_method 'not measured'
_exptl_crystal_description block
_exptl_crystal_F_000 1396
_exptl_crystal_size_max 0.40
_exptl_crystal_size_mid 0.34
_exptl_crystal_size_min 0.20
_refine_diff_density_max 0.590
_refine_diff_density_min -0.329
_refine_diff_density_rms 0.078
_refine_ls_extinction_method none
_refine_ls_goodness_of_fit_ref 1.072
_refine_ls_hydrogen_treatment mixed
_refine_ls_matrix_type full
_refine_ls_number_parameters 382
_refine_ls_number_reflns 8736
_refine_ls_number_restraints 0
_refine_ls_restrained_S_all 1.072
_refine_ls_R_factor_all 0.0575
_refine_ls_R_factor_gt 0.0478
_refine_ls_shift/su_max 0.001
_refine_ls_shift/su_mean 0.000
_refine_ls_structure_factor_coef Fsqd
_refine_ls_weighting_details 'calc w=1/[\s^2^(Fo^2^)+(0.0586P)^2^+1.6082P] where P=(Fo^2^+2Fc^2^)/3'
_refine_ls_weighting_scheme calc
_refine_ls_wR_factor_gt 0.1172
_refine_ls_wR_factor_ref 0.1229
_reflns_number_gt 7425
_reflns_number_total 8736
_reflns_threshold_expression >2sigma(I)
_cod_data_source_file om2008666_si_002.cif
_cod_data_source_block sl17
_cod_depositor_comments
;
The following automatic conversions were performed:

'_symmetry_cell_setting' value 'Monoclinic' changed to 'monoclinic'
according to /home/saulius/struct/CIF-dictionaries/cif_core.dic
dictionary named 'cif_core.dic' version 2.4.1 from 2010-06-29.

Automatic conversion script
Id: cif_fix_values 1715 2011-07-08 13:25:40Z adriana 
;
_cod_original_sg_symbol_H-M P2(1)/c
_cod_database_code 4067879

loop_
_symmetry_equiv_pos_as_xyz
'x, y, z'
'-x, y+1/2, -z+1/2'
'-x, -y, -z'
'x, -y-1/2, z-1/2'

loop_
_atom_site_label
_atom_site_type_symbol
_atom_site_fract_x
_atom_site_fract_y
_atom_site_fract_z
_atom_site_U_iso_or_equiv
_atom_site_adp_type
_atom_site_occupancy
_atom_site_symmetry_multiplicity
_atom_site_calc_flag
_atom_site_refinement_flags
Cr1 Cr 0.13545(2) 0.26465(3) 0.159493(10) 0.01975(8) Uani 1 1 d .
S1 S 0.15006(4) 0.32734(5) 0.076762(17) 0.02755(11) Uani 1 1 d .
S2 S 0.02632(4) 0.04846(6) 0.14645(2) 0.03259(12) Uani 1 1 d .
B1 B 0.27106(18) -0.0124(2) 0.09333(8) 0.0262(4) Uani 1 1 d .
H1 H 0.3206(18) -0.102(2) 0.0850(8) 0.027(6) Uiso 1 1 d .
C1 C 0.01555(16) 0.4484(2) 0.16363(7) 0.0261(4) Uani 1 1 d .
C2 C 0.00348(16) 0.3474(2) 0.20255(7) 0.0285(4) Uani 1 1 d .
C3 C 0.10165(17) 0.3433(2) 0.23411(7) 0.0271(4) Uani 1 1 d .
C4 C 0.17472(16) 0.4464(2) 0.21534(7) 0.0253(4) Uani 1 1 d .
C5 C 0.12099(16) 0.51203(19) 0.17250(7) 0.0257(4) Uani 1 1 d .
C11 C 0.26627(16) 0.2580(2) 0.05693(7) 0.0253(4) Uani 1 1 d .
N12 N 0.30852(13) 0.12050(18) 0.06341(6) 0.0267(3) Uani 1 1 d .
C13 C 0.39831(18) 0.1137(3) 0.03778(8) 0.0368(5) Uani 1 1 d .
H13 H 0.4437 0.0304 0.0360 0.044 Uiso 1 1 calc R
C14 C 0.4095(2) 0.2453(3) 0.01602(9) 0.0421(5) Uani 1 1 d .
H14 H 0.4634 0.2711 -0.0038 0.051 Uiso 1 1 calc R
C15 C 0.3102(2) 0.4918(3) 0.01321(10) 0.0473(6) Uani 1 1 d .
H15A H 0.2365 0.5047 -0.0016 0.071 Uiso 1 1 calc R
H15B H 0.3598 0.5180 -0.0103 0.071 Uiso 1 1 calc R
H15C H 0.3231 0.5560 0.0417 0.071 Uiso 1 1 calc R
N15 N 0.32730(15) 0.3359(2) 0.02810(6) 0.0336(4) Uani 1 1 d .
N22 N 0.15210(13) -0.05385(17) 0.07545(6) 0.0242(3) Uani 1 1 d .
N25 N -0.01935(14) -0.10992(18) 0.06360(6) 0.0303(4) Uani 1 1 d .
N31 N 0.27157(14) 0.13576(18) 0.17529(6) 0.0270(3) Uani 1 1 d .
N32 N 0.29773(13) 0.01384(17) 0.14876(6) 0.0248(3) Uani 1 1 d .
C10 C -0.06935(19) 0.4848(3) 0.12230(9) 0.0399(5) Uani 1 1 d .
H10A H -0.1007 0.3929 0.1084 0.060 Uiso 1 1 calc R
H10B H -0.0369 0.5398 0.0973 0.060 Uiso 1 1 calc R
H10C H -0.1254 0.5451 0.1344 0.060 Uiso 1 1 calc R
C20 C -0.0991(2) 0.2697(3) 0.21178(10) 0.0447(6) Uani 1 1 d .
H20A H -0.0819 0.1748 0.2278 0.067 Uiso 1 1 calc R
H20B H -0.1429 0.2524 0.1809 0.067 Uiso 1 1 calc R
H20C H -0.1388 0.3316 0.2326 0.067 Uiso 1 1 calc R
C21 C 0.05680(16) -0.03793(19) 0.09378(7) 0.0252(4) Uani 1 1 d .
C23 C 0.13329(18) -0.1369(2) 0.03273(7) 0.0313(4) Uani 1 1 d .
H23 H 0.1856 -0.1645 0.0123 0.038 Uiso 1 1 calc R
C24 C 0.02823(19) -0.1710(2) 0.02559(8) 0.0360(5) Uani 1 1 d .
H24 H -0.0065 -0.2265 -0.0006 0.043 Uiso 1 1 calc R
C25 C -0.13379(18) -0.1189(3) 0.06968(10) 0.0417(5) Uani 1 1 d .
H25A H -0.1428 -0.1684 0.1004 0.063 Uiso 1 1 calc R
H25B H -0.1710 -0.1754 0.0428 0.063 Uiso 1 1 calc R
H25C H -0.1639 -0.0189 0.0699 0.063 Uiso 1 1 calc R
C30 C 0.1188(2) 0.2551(3) 0.28079(8) 0.0403(5) Uani 1 1 d .
H30A H 0.0748 0.2967 0.3044 0.060 Uiso 1 1 calc R
H30B H 0.1944 0.2597 0.2938 0.060 Uiso 1 1 calc R
H30C H 0.0983 0.1518 0.2743 0.060 Uiso 1 1 calc R
C33 C 0.36813(17) -0.0723(2) 0.17684(8) 0.0325(4) Uani 1 1 d .
H33 H 0.3990 -0.1614 0.1668 0.039 Uiso 1 1 calc R
C34 C 0.3878(2) -0.0092(3) 0.22240(8) 0.0404(5) Uani 1 1 d .
H34 H 0.4329 -0.0458 0.2494 0.048 Uiso 1 1 calc R
C35 C 0.32671(18) 0.1195(3) 0.21980(8) 0.0345(5) Uani 1 1 d .
H35 H 0.3240 0.1872 0.2458 0.041 Uiso 1 1 calc R
C40 C 0.28514(19) 0.4922(3) 0.23809(9) 0.0385(5) Uani 1 1 d .
H40A H 0.3378 0.4715 0.2155 0.058 Uiso 1 1 calc R
H40B H 0.3036 0.4363 0.2681 0.058 Uiso 1 1 calc R
H40C H 0.2853 0.5982 0.2454 0.058 Uiso 1 1 calc R
C50 C 0.1664(2) 0.6350(2) 0.14421(8) 0.0372(5) Uani 1 1 d .
H50A H 0.1597 0.7291 0.1611 0.056 Uiso 1 1 calc R
H50B H 0.1269 0.6405 0.1118 0.056 Uiso 1 1 calc R
H50C H 0.2420 0.6151 0.1414 0.056 Uiso 1 1 calc R
P1 P 0.42063(5) 0.37595(7) 0.87251(2) 0.03837(14) Uani 1 1 d .
F1 F 0.49512(15) 0.2614(2) 0.90513(6) 0.0672(5) Uani 1 1 d .
F2 F 0.32133(15) 0.3279(3) 0.90028(8) 0.0820(6) Uani 1 1 d .
F3 F 0.3944(2) 0.2487(2) 0.83282(8) 0.0854(7) Uani 1 1 d .
F4 F 0.34355(16) 0.4867(2) 0.83983(6) 0.0700(5) Uani 1 1 d .
F5 F 0.52003(17) 0.4223(3) 0.84545(8) 0.0912(7) Uani 1 1 d .
F6 F 0.44822(17) 0.5011(2) 0.91285(7) 0.0756(6) Uani 1 1 d .
C1S C 0.3433(3) 0.8211(3) 0.90850(14) 0.0599(8) Uani 1 1 d .
C2S C 0.3995(3) 0.8438(5) 0.86546(13) 0.0790(11) Uani 1 1 d .
H2S1 H 0.4149 0.9493 0.8620 0.119 Uiso 1 1 calc R
H2S2 H 0.3545 0.8092 0.8366 0.119 Uiso 1 1 calc R
H2S3 H 0.4667 0.7880 0.8690 0.119 Uiso 1 1 calc R
N1S N 0.3015(3) 0.8032(4) 0.94227(14) 0.0849(10) Uani 1 1 d .

loop_
_atom_site_aniso_label
_atom_site_aniso_U_11
_atom_site_aniso_U_22
_atom_site_aniso_U_33
_atom_site_aniso_U_23
_atom_site_aniso_U_13
_atom_site_aniso_U_12
Cr1 0.02310(15) 0.01755(13) 0.01891(14) 0.00008(9) 0.00374(10) 0.00163(10)
S1 0.0339(3) 0.0287(2) 0.0206(2) 0.00305(17) 0.00551(18) 0.00537(19)
S2 0.0362(3) 0.0257(2) 0.0384(3) -0.00715(19) 0.0155(2) -0.00796(19)
B1 0.0278(10) 0.0258(10) 0.0251(10) -0.0027(8) 0.0030(8) 0.0040(8)
C1 0.0283(9) 0.0229(8) 0.0278(9) -0.0025(7) 0.0059(7) 0.0059(7)
C2 0.0307(10) 0.0240(9) 0.0329(10) -0.0019(7) 0.0131(8) 0.0029(7)
C3 0.0380(11) 0.0240(8) 0.0208(8) 0.0005(7) 0.0100(8) 0.0049(8)
C4 0.0325(10) 0.0212(8) 0.0225(8) -0.0046(6) 0.0044(7) 0.0009(7)
C5 0.0351(10) 0.0171(7) 0.0255(9) -0.0005(6) 0.0067(7) 0.0021(7)
C11 0.0283(9) 0.0289(9) 0.0189(8) -0.0006(7) 0.0033(7) -0.0040(7)
N12 0.0267(8) 0.0313(8) 0.0229(8) -0.0033(6) 0.0061(6) 0.0002(6)
C13 0.0297(10) 0.0480(12) 0.0349(11) -0.0039(9) 0.0126(9) 0.0020(9)
C14 0.0352(12) 0.0565(15) 0.0375(12) 0.0009(10) 0.0163(10) -0.0055(10)
C15 0.0625(16) 0.0370(12) 0.0451(13) 0.0116(10) 0.0179(12) -0.0088(11)
N15 0.0387(10) 0.0360(9) 0.0275(9) 0.0027(7) 0.0096(7) -0.0076(8)
N22 0.0300(8) 0.0195(7) 0.0229(7) 0.0001(5) 0.0020(6) 0.0010(6)
N25 0.0313(9) 0.0262(8) 0.0318(9) 0.0018(6) -0.0034(7) -0.0015(7)
N31 0.0305(8) 0.0266(8) 0.0233(8) -0.0030(6) -0.0003(6) 0.0059(6)
N32 0.0267(8) 0.0233(7) 0.0245(8) -0.0004(6) 0.0038(6) 0.0049(6)
C10 0.0363(12) 0.0406(12) 0.0411(12) -0.0008(9) -0.0031(9) 0.0127(9)
C20 0.0374(12) 0.0429(12) 0.0581(15) -0.0041(11) 0.0251(11) -0.0046(10)
C21 0.0309(9) 0.0162(7) 0.0281(9) 0.0022(6) 0.0017(7) -0.0005(7)
C23 0.0437(12) 0.0272(9) 0.0226(9) -0.0025(7) 0.0016(8) 0.0023(8)
C24 0.0473(13) 0.0316(10) 0.0271(10) -0.0033(8) -0.0055(9) -0.0019(9)
C25 0.0307(11) 0.0428(12) 0.0497(14) 0.0028(10) -0.0040(10) -0.0050(9)
C30 0.0576(15) 0.0385(11) 0.0270(10) 0.0078(8) 0.0145(10) 0.0098(10)
C33 0.0325(10) 0.0318(10) 0.0335(11) 0.0035(8) 0.0041(8) 0.0114(8)
C34 0.0424(13) 0.0466(13) 0.0303(11) 0.0032(9) -0.0043(9) 0.0159(10)
C35 0.0360(11) 0.0421(11) 0.0242(10) -0.0041(8) -0.0028(8) 0.0103(9)
C40 0.0399(12) 0.0368(11) 0.0370(11) -0.0086(9) -0.0036(9) -0.0031(9)
C50 0.0551(14) 0.0211(9) 0.0364(11) 0.0027(8) 0.0102(10) -0.0047(9)
P1 0.0335(3) 0.0499(3) 0.0317(3) -0.0050(2) 0.0030(2) 0.0098(2)
F1 0.0645(11) 0.0891(13) 0.0454(9) 0.0004(8) -0.0057(8) 0.0389(9)
F2 0.0448(10) 0.1098(16) 0.0946(15) 0.0293(13) 0.0224(10) 0.0026(10)
F3 0.1079(17) 0.0729(13) 0.0655(12) -0.0286(10) -0.0349(11) 0.0223(11)
F4 0.0803(13) 0.0729(12) 0.0550(10) 0.0111(9) -0.0003(9) 0.0325(10)
F5 0.0687(13) 0.1222(18) 0.0908(15) 0.0135(14) 0.0454(12) 0.0008(12)
F6 0.0828(13) 0.0753(12) 0.0663(11) -0.0317(10) -0.0028(10) 0.0099(10)
C1S 0.0527(17) 0.0487(16) 0.076(2) 0.0148(15) -0.0016(15) 0.0087(13)
C2S 0.088(3) 0.088(3) 0.0571(19) 0.0204(18) -0.0089(18) -0.028(2)
N1S 0.079(2) 0.0704(19) 0.113(3) 0.0186(18) 0.047(2) 0.0275(16)

loop_
_atom_type_symbol
_atom_type_description
_atom_type_scat_dispersion_real
_atom_type_scat_dispersion_imag
_atom_type_scat_source
C C 0.0033 0.0016 'International Tables Vol C Tables 4.2.6.8 and 6.1.1.4'
H H 0.0000 0.0000 'International Tables Vol C Tables 4.2.6.8 and 6.1.1.4'
B B 0.0013 0.0007 'International Tables Vol C Tables 4.2.6.8 and 6.1.1.4'
N N 0.0061 0.0033 'International Tables Vol C Tables 4.2.6.8 and 6.1.1.4'
F F 0.0171 0.0103 'International Tables Vol C Tables 4.2.6.8 and 6.1.1.4'
P P 0.1023 0.0942 'International Tables Vol C Tables 4.2.6.8 and 6.1.1.4'
S S 0.1246 0.1234 'International Tables Vol C Tables 4.2.6.8 and 6.1.1.4'
Cr Cr 0.3209 0.6236 'International Tables Vol C Tables 4.2.6.8 and 6.1.1.4'

loop_
_geom_angle_atom_site_label_1
_geom_angle_atom_site_label_2
_geom_angle_atom_site_label_3
_geom_angle
N31 Cr1 C1 160.49(7)
N31 Cr1 C3 102.41(7)
C1 Cr1 C3 62.00(7)
N31 Cr1 C5 126.58(7)
C1 Cr1 C5 37.10(7)
C3 Cr1 C5 61.46(7)
N31 Cr1 C2 134.82(7)
C1 Cr1 C2 36.95(7)
C3 Cr1 C2 36.74(8)
C5 Cr1 C2 61.20(7)
N31 Cr1 C4 98.56(7)
C1 Cr1 C4 61.95(7)
C3 Cr1 C4 37.05(7)
C5 Cr1 C4 36.65(7)
C2 Cr1 C4 61.38(7)
N31 Cr1 S2 91.12(5)
C1 Cr1 S2 103.52(5)
C3 Cr1 S2 103.39(5)
C5 Cr1 S2 140.55(5)
C2 Cr1 S2 84.76(5)
C4 Cr1 S2 140.41(5)
N31 Cr1 S1 100.79(5)
C1 Cr1 S1 89.82(5)
C3 Cr1 S1 147.41(5)
C5 Cr1 S1 86.31(5)
C2 Cr1 S1 124.34(6)
C4 Cr1 S1 116.72(5)
S2 Cr1 S1 98.70(2)
C11 S1 Cr1 112.06(7)
C21 S2 Cr1 108.58(7)
N32 B1 N12 111.33(16)
N32 B1 N22 116.34(16)
N12 B1 N22 110.36(16)
C2 C1 C5 107.25(17)
C2 C1 C10 125.75(19)
C5 C1 C10 126.95(19)
C2 C1 Cr1 72.32(11)
C5 C1 Cr1 72.23(10)
C10 C1 Cr1 122.73(14)
C3 C2 C1 108.76(17)
C3 C2 C20 125.2(2)
C1 C2 C20 125.8(2)
C3 C2 Cr1 71.59(11)
C1 C2 Cr1 70.73(10)
C20 C2 Cr1 128.33(15)
C2 C3 C4 107.55(16)
C2 C3 C30 124.62(19)
C4 C3 C30 127.6(2)
C2 C3 Cr1 71.67(11)
C4 C3 Cr1 71.53(10)
C30 C3 Cr1 126.25(14)
C5 C4 C3 107.84(17)
C5 C4 C40 124.04(18)
C3 C4 C40 127.88(18)
C5 C4 Cr1 71.65(10)
C3 C4 Cr1 71.42(10)
C40 C4 Cr1 126.88(14)
C4 C5 C1 108.55(16)
C4 C5 C50 124.56(19)
C1 C5 C50 126.75(18)
C4 C5 Cr1 71.70(10)
C1 C5 Cr1 70.67(10)
C50 C5 Cr1 126.85(14)
N12 C11 N15 108.26(17)
N12 C11 S1 128.36(14)
N15 C11 S1 123.22(15)
C11 N12 C13 107.39(17)
C11 N12 B1 129.69(16)
C13 N12 B1 122.92(17)
C14 C13 N12 108.6(2)
C13 C14 N15 107.18(19)
C11 N15 C14 108.60(18)
C11 N15 C15 125.63(19)
C14 N15 C15 125.76(19)
C21 N22 C23 107.44(17)
C21 N22 B1 134.81(16)
C23 N22 B1 117.53(16)
C21 N25 C24 108.99(18)
C21 N25 C25 125.81(18)
C24 N25 C25 125.20(19)
C35 N31 N32 105.73(15)
C35 N31 Cr1 125.43(14)
N32 N31 Cr1 124.90(12)
C33 N32 N31 109.17(16)
C33 N32 B1 122.42(16)
N31 N32 B1 127.52(15)
N22 C21 N25 107.87(17)
N22 C21 S2 130.36(15)
N25 C21 S2 121.73(15)
C24 C23 N22 108.55(19)
C23 C24 N25 107.15(18)
N32 C33 C34 109.16(18)
C33 C34 C35 104.75(19)
N31 C35 C34 111.19(19)
F5 P1 F2 179.27(13)
F5 P1 F3 88.68(14)
F2 P1 F3 91.41(14)
F5 P1 F6 91.34(13)
F2 P1 F6 88.57(13)
F3 P1 F6 178.90(12)
F5 P1 F4 91.47(12)
F2 P1 F4 89.25(11)
F3 P1 F4 89.60(10)
F6 P1 F4 91.50(11)
F5 P1 F1 89.79(12)
F2 P1 F1 89.49(11)
F3 P1 F1 89.34(10)
F6 P1 F1 89.57(11)
F4 P1 F1 178.33(12)
N1S C1S C2S 178.8(4)

loop_
_geom_bond_atom_site_label_1
_geom_bond_atom_site_label_2
_geom_bond_distance
Cr1 N31 2.0566(16)
Cr1 C1 2.2323(18)
Cr1 C3 2.2521(18)
Cr1 C5 2.2529(18)
Cr1 C2 2.2531(19)
Cr1 C4 2.2536(18)
Cr1 S2 2.3687(6)
Cr1 S1 2.3694(5)
S1 C11 1.717(2)
S2 C21 1.720(2)
B1 N32 1.542(3)
B1 N12 1.547(3)
B1 N22 1.553(3)
C1 C2 1.422(3)
C1 C5 1.427(3)
C1 C10 1.501(3)
C2 C3 1.420(3)
C2 C20 1.500(3)
C3 C4 1.432(3)
C3 C30 1.502(3)
C4 C5 1.417(3)
C4 C40 1.503(3)
C5 C50 1.494(3)
C11 N12 1.342(2)
C11 N15 1.351(2)
N12 C13 1.387(3)
C13 C14 1.335(3)
C14 N15 1.374(3)
C15 N15 1.463(3)
N22 C21 1.347(2)
N22 C23 1.388(2)
N25 C21 1.353(2)
N25 C24 1.371(3)
N25 C25 1.455(3)
N31 C35 1.344(3)
N31 N32 1.371(2)
N32 C33 1.345(2)
C23 C24 1.337(3)
C33 C34 1.371(3)
C34 C35 1.378(3)
P1 F5 1.5685(19)
P1 F2 1.5822(19)
P1 F3 1.5863(19)
P1 F6 1.5871(19)
P1 F4 1.5878(17)
P1 F1 1.5912(17)
C1S N1S 1.125(4)
C1S C2S 1.454(5)
